data_4122444
loop_
_publ_author_name
'Kapelewski, Matthew T.'
'Geier, Stephen J.'
'Hudson, Matthew R.'
'St\"uck, David'
'Mason, Jarad A.'
'Nelson, Jocienne N.'
'Xiao, Dianne J.'
'Hulvey, Zeric'
'Gilmour, Elizabeth'
'FitzGerald, Stephen A.'
'Head-Gordon, Martin'
'Brown, Craig M.'
'Long, Jeffrey R.'

_publ_section_title
;
 M2(m-dobdc) (M = Mg, Mn, Fe, Co, Ni) Metal-Organic Frameworks Exhibiting
 Increased Charge Density and Enhanced H2 Binding at the Open Metal Sites.
;
_journal_issue 34
_journal_name_full 'Journal of the American Chemical Society'
_journal_page_first 12119
_journal_paper_doi 10.1021/ja506230r
_journal_volume 136
_journal_year 2014
_chemical_formula_sum 'C4 H D3.85 Ni O3'
_chemical_formula_weight 163.51
_chemical_name_systematic ' ?'
_space_group_IT_number 160
_symmetry_cell_setting trigonal
_symmetry_space_group_name_Hall 'R 3 -2"'
_symmetry_space_group_name_H-M 'R 3 m :H'
_audit_creation_date 2013-06-06T17:34
_audit_creation_method 'from EXP file using GSAS2CIF'
_audit_update_record ' 2013-06-06T17:34  Initial CIF as created by GSAS2CIF'
_cell_angle_alpha 90.0
_cell_angle_beta 90.0
_cell_angle_gamma 120.0
_cell_formula_units_Z 18
_cell_length_a 25.776(5)
_cell_length_b 25.776
_cell_length_c 6.7544(17)
_cell_volume 3886.4(12)
_computing_structure_refinement GSAS
_diffrn_radiation_probe neutron
_diffrn_radiation_wavelength 2.078
_exptl_absorpt_correction_T_max 1.00000
_exptl_absorpt_correction_T_min 1.00000
_exptl_absorpt_process_details
;   GSAS Absorption/surface roughness correction: function number 0
 No correction is applied.
;
_pd_block_id 2013-06-06T17:34|NI_PRIME_2P0_D2_R||BT1
_pd_calc_method 'Rietveld Refinement'
_pd_instr_location ' ?'
_pd_meas_2theta_range_inc 0.05
_pd_meas_2theta_range_max 166.25
_pd_meas_2theta_range_min 1.5
_pd_meas_number_of_points 3296
_pd_phase_name Ni_dobdc_prime_2.0_D2
_pd_proc_2theta_range_inc 0.05
_pd_proc_2theta_range_max 166.3116
_pd_proc_2theta_range_min 1.5616
_pd_proc_info_datetime 2013-06-06T17:34:53
_pd_proc_info_excluded_regions ' ?'
_pd_proc_ls_background_function
;   GSAS Background function number 1 with 12 terms.
 Shifted Chebyshev function of 1st kind
      1:    633.205     2:   -203.106     3:    132.521     4:   -16.6945    
      5:    61.3697     6:   -31.1154     7:    49.5871     8:   -10.3509    
      9:    22.7456    10:   -3.27071    11:    5.79584    12:   -5.13015    
;
_pd_proc_ls_peak_cutoff 0.00050
_pd_proc_ls_profile_function
;
 CW Profile function number 3 with  19 terms
 Pseudovoigt profile coefficients as parameterized in
 P. Thompson, D.E. Cox & J.B. Hastings (1987). J. Appl. Cryst.,20,79-83.
 Asymmetry correction of L.W. Finger, D.E. Cox & A. P. Jephcoat (1994).
 J. Appl. Cryst.,27,892-900.
 Peak tails are ignored  where the intensity is below 0.0005 times the peak
   Aniso. broadening axis   0.0   0.0   1.0
;
_pd_proc_ls_prof_R_factor 0.0370
_pd_proc_ls_prof_wR_expected 0.0367
_pd_proc_ls_prof_wR_factor 0.0469
_pd_proc_number_of_points 3296
_pd_spec_mounting ' ?'
_refine_ls_goodness_of_fit_all 1.29
_refine_ls_matrix_type full
_refine_ls_number_parameters 69
_refine_ls_number_restraints 16
_refine_ls_R_Fsqd_factor 0.14026
_refine_ls_shift/su_max 2.69
_refine_ls_shift/su_mean 0.42
_reflns_d_resolution_high 1.059
_reflns_d_resolution_low 12.888
_reflns_limit_h_max 21
_reflns_limit_h_min 0
_reflns_limit_k_max 12
_reflns_limit_k_min 0
_reflns_limit_l_max 6
_reflns_limit_l_min -6
_reflns_number_total 426
_cod_data_source_file NI_PRIME_2P0_D2_R.cif
_cod_data_source_block NI_PRIME_2P0_D2_R_publ
_cod_depositor_comments
;
The following automatic conversions were performed:

'_geom_bond_publ_flag' value 'N' changed to 'n' according to
/usr/data/users/saulius/crontab/automatic-downloads/rss-feeds/ACS/lib/dictionaries/cif_core.dic
dictionary named 'cif_core.dic' version 2.4.2 from 2011-04-26 (40
times).

'_geom_angle_publ_flag' value 'N' changed to 'n' according
to
/usr/data/users/saulius/crontab/automatic-downloads/rss-feeds/ACS/lib/dictionaries/cif_core.dic
dictionary named 'cif_core.dic' version 2.4.2 from 2011-04-26 (32
times).

Automatic conversion script
Id: cif_fix_values 2281 2013-09-26 08:29:07Z andrius 

 Adding full bibliography for 4122440--4122455.cif.
;
_cod_original_cell_volume 3886.5(13)
_cod_original_sg_symbol_H-M 'R 3 m'
_cod_database_code 4122444
_gsas_exptl_extinct_corr_t_min 1.00000
_gsas_exptl_extinct_corr_t_max 1.00000

loop_
_symmetry_equiv_pos_site_id
_symmetry_equiv_pos_as_xyz
1 +x,+y,+z
2 -y,x-y,+z
3 y-x,-x,+z
4 y-x,+y,+z
5 -y,-x,+z
6 +x,x-y,+z
101 +x+1/3,+y+2/3,+z+2/3
102 -y+1/3,x-y+2/3,+z+2/3
103 y-x+1/3,-x+2/3,+z+2/3
104 y-x+1/3,+y+2/3,+z+2/3
105 -y+1/3,-x+2/3,+z+2/3
106 +x+1/3,x-y+2/3,+z+2/3
201 +x+2/3,+y+1/3,+z+1/3
202 -y+2/3,x-y+1/3,+z+1/3
203 y-x+2/3,-x+1/3,+z+1/3
204 y-x+2/3,+y+1/3,+z+1/3
205 -y+2/3,-x+1/3,+z+1/3
206 +x+2/3,x-y+1/3,+z+1/3

loop_
_atom_site_type_symbol
_atom_site_label
_atom_site_fract_x
_atom_site_fract_y
_atom_site_fract_z
_atom_site_occupancy
_atom_site_thermal_displace_type
_atom_site_U_iso_or_equiv
_atom_site_symmetry_multiplicity
C C1 0.6596(17) 0.8767(17) 0.832(7) 1.0 Uiso 0.017(12) 18
C C2 0.6717(25) 0.8359(13) 0.740(10) 1.0 Uiso 0.007(15) 9
C C6 0.6479(18) 0.8693(18) 0.051(6) 1.0 Uiso 0.018(11) 18
C C11 0.6320(15) 0.9094(14) 0.162(5) 1.0 Uiso 0.005(10) 18
Ni Ni2 0.3254(10) 0.3697(9) 0.5569(32) 1.0 Uiso 0.002(6) 18
H H7 0.673(4) 0.8364(20) 0.586(18) 1.0 Uiso 0.024(29) 9
O O9 0.6741(16) 0.9280(17) 0.764(6) 1.0 Uiso 0.008(12) 18
O O12 0.6556(15) 0.9640(17) 0.097(7) 1.0 Uiso 0.015(15) 18
O O15 0.6148(24) 0.8940(21) 0.351(8) 1.0 Uiso 0.049(23) 18
C C2m 0.6269(24) 0.8134(12) 0.138(8) 1.0 Uiso 0.009(16) 9
H H7m 0.623(4) 0.8116(20) 0.260(15) 1.0 Uiso 0.003(25) 9
D D1 0.2106(12) 0.2178(13) 0.009(4) 2.00(11) Uiso 0.089(17) 18
D D2 0.7823(22) 0.9545(19) 0.434(7) 1.64(10) Uiso 0.163(26) 18
D D3 0.5690(27) 0.138(5) 0.484(14) 0.43(11) Uiso 0.01(5) 9

loop_
_atom_type_symbol
_atom_type_number_in_cell
_atom_type_scat_length_neutron
_atom_type_scat_source
C 72.0 0.6646 International_Tables_Vol_C
Ni 18.0 1.0300 International_Tables_Vol_C
H 18.0 -0.3739 International_Tables_Vol_C
O 54.0 0.5803 International_Tables_Vol_C
D 69.321 0.6671 International_Tables_Vol_C

loop_
_geom_angle_atom_site_label_1
_geom_angle_atom_site_label_2
_geom_angle_atom_site_label_3
_geom_angle
_geom_angle_site_symmetry_1
_geom_angle_site_symmetry_3
_geom_angle_publ_flag
C2 C1 C6 117(5) 1_555 1_556 n
C2 C1 O9 125(6) 1_555 1_555 n
C6 C1 O9 115(4) 1_556 1_555 n
C1 C2 C1 121(7) 1_555 6_565 n
C1 C2 H7 117(4) 1_555 1_555 n
C1 C2 H7 117(4) 6_565 1_555 n
C1 C6 C11 120.8(33) 1_554 1_555 n
C1 C6 C2m 120(4) 1_554 1_555 n
C11 C6 C2m 114.2(32) 1_555 1_555 n
C6 C11 O12 116(4) 1_555 1_555 n
C6 C11 O15 115.7(33) 1_555 1_555 n
O12 C11 O15 123(4) 1_555 1_555 n
O9 Ni2 O9 164.0(27) 3_565 102_654 n
O9 Ni2 O12 82.0(16) 3_565 102_655 n
O9 Ni2 O12 99.4(13) 3_565 201_445 n
O9 Ni2 O15 96.7(24) 3_565 3_565 n
O9 Ni2 O12 82.6(23) 102_654 102_655 n
O9 Ni2 O12 83.5(15) 102_654 201_445 n
O9 Ni2 O15 98.5(21) 102_654 3_565 n
O12 Ni2 O12 85.4(9) 102_655 201_445 n
O12 Ni2 O15 176.5(24) 102_655 3_565 n
O12 Ni2 O15 98.0(21) 201_445 3_565 n
C1 O9 Ni2 131.2(30) 1_555 2_665 n
C1 O9 Ni2 131.9(35) 1_555 203_565 n
Ni2 O9 Ni2 89.6(19) 2_665 203_565 n
C11 O12 Ni2 130.0(34) 1_555 101_554 n
C11 O12 Ni2 134(4) 1_555 203_564 n
Ni2 O12 Ni2 95.1(17) 101_554 203_564 n
C11 O15 Ni2 121(4) 1_555 2_665 n
C6 C2m C6 115(5) 1_555 6_565 n
C6 C2m H7m 116.9(31) 1_555 1_555 n
C6 C2m H7m 116.8(31) 6_565 1_555 n

loop_
_geom_bond_atom_site_label_1
_geom_bond_atom_site_label_2
_geom_bond_distance
_geom_bond_site_symmetry_2
_geom_bond_publ_flag
C1 C2 1.39(5) 1_555 n
C1 C6 1.50(5) 1_556 n
C1 H7 2.08(10) 1_555 n
C1 O9 1.27(4) 1_555 n
C2 C1 1.39(5) 1_555 n
C2 C1 1.39(5) 6_565 n
C2 H7 1.04(15) 1_555 n
C6 C1 1.50(5) 1_554 n
C6 C11 1.49(5) 1_555 n
C6 C2m 1.39(4) 1_555 n
C6 H7m 1.91(10) 1_555 n
C11 C6 1.49(5) 1_555 n
C11 O12 1.30(5) 1_555 n
C11 O15 1.35(5) 1_555 n
Ni2 Ni2 2.899(22) 103_554 n
Ni2 Ni2 2.899(22) 202_555 n
Ni2 O9 2.13(4) 3_565 n
Ni2 O9 1.98(4) 102_654 n
Ni2 O12 1.91(4) 102_655 n
Ni2 O12 2.02(5) 201_445 n
Ni2 O15 2.00(5) 3_565 n
Ni2 D1 2.210(32) 103_555 n
H7 C1 2.08(10) 1_555 n
H7 C1 2.08(10) 6_565 n
H7 C2 1.04(15) 1_555 n
O9 C1 1.27(4) 1_555 n
O9 Ni2 2.13(4) 2_665 n
O9 Ni2 1.98(4) 203_565 n
O12 C11 1.30(5) 1_555 n
O12 Ni2 2.02(5) 101_554 n
O12 Ni2 1.91(4) 203_564 n
O15 C11 1.35(5) 1_555 n
O15 Ni2 2.00(5) 2_665 n
C2m C6 1.39(4) 1_555 n
C2m C6 1.39(4) 6_565 n
C2m H7m 0.83(13) 1_555 n
H7m C6 1.91(10) 1_555 n
H7m C6 1.91(10) 6_565 n
H7m C2m 0.83(13) 1_555 n
D1 Ni2 2.210(32) 202_554 n
